data_7714176
loop_
_publ_author_name
'Paskaruk, Katia M.'
'Emslie, David J. H.'
'Britten, James F.'

_publ_section_title
;
 A comparison of the coordination behaviour of
 R<sub>2</sub>PCH<sub>2</sub>BMe<sub>2</sub> (R = Me <i>vs.</i> Ph)
 ambiphilic ligands with late transition metals.
;
_journal_name_full 'Dalton transactions (Cambridge, England : 2003)'
_journal_paper_doi 10.1039/d3dt02538a
_journal_year 2023
_chemical_formula_moiety 'C32 H42 B2 P2 Pt'
_chemical_formula_sum 'C32 H42 B2 P2 Pt'
_chemical_formula_weight 705.30
_space_group_crystal_system triclinic
_space_group_IT_number 2
_space_group_name_Hall '-P 1'
_space_group_name_H-M_alt 'P -1'
_atom_sites_solution_hydrogens geom
_atom_sites_solution_primary dual
_audit_creation_date 2023-07-04
_audit_creation_method
;
Olex2 1.5
(compiled 2023.03.06 svn.rbb2c1857 for OlexSys, GUI svn.r6748)
;
_audit_update_record
;
2023-07-18 deposited with the CCDC.	2023-10-03 downloaded from the CCDC.
;
_cell_angle_alpha 94.987(10)
_cell_angle_beta 94.534(19)
_cell_angle_gamma 114.87(2)
_cell_formula_units_Z 2
_cell_length_a 10.219(4)
_cell_length_b 10.720(3)
_cell_length_c 15.553(3)
_cell_measurement_reflns_used 4225
_cell_measurement_temperature 100.0(1)
_cell_measurement_theta_max 28.63
_cell_measurement_theta_min 2.432
_cell_volume 1527.3(8)
_computing_cell_refinement 'SAINT V8.40B (?, 2016)'
_computing_data_reduction 'SAINT V8.40B (?, 2016)'
_computing_molecular_graphics 'Olex2 1.5 (Dolomanov et al., 2009)'
_computing_publication_material 'Olex2 1.5 (Dolomanov et al., 2009)'
_computing_structure_refinement 'XL  (Sheldrick, 2008)'
_computing_structure_solution 'SHELXT 2018/2 (Sheldrick, 2018)'
_diffrn_ambient_temperature 100.0(1)
_diffrn_measured_fraction_theta_full 0.995
_diffrn_measured_fraction_theta_max 0.991
_diffrn_measurement_device_type 'STOE IPDS II'
_diffrn_measurement_method '\f and \w scans'
_diffrn_radiation_type MoK\a
_diffrn_radiation_wavelength 0.71073
_diffrn_reflns_av_R_equivalents 0.0241
_diffrn_reflns_av_unetI/netI 0.0372
_diffrn_reflns_Laue_measured_fraction_full 0.995
_diffrn_reflns_Laue_measured_fraction_max 0.991
_diffrn_reflns_limit_h_max 14
_diffrn_reflns_limit_h_min -14
_diffrn_reflns_limit_k_max 14
_diffrn_reflns_limit_k_min -14
_diffrn_reflns_limit_l_max 21
_diffrn_reflns_limit_l_min -21
_diffrn_reflns_number 18668
_diffrn_reflns_point_group_measured_fraction_full 0.995
_diffrn_reflns_point_group_measured_fraction_max 0.991
_diffrn_reflns_theta_full 25.242
_diffrn_reflns_theta_max 29.631
_diffrn_reflns_theta_min 2.113
_diffrn_source_current 90.0
_diffrn_source_power 4.5
_diffrn_source_voltage 50.0
_diffrn_standards_number 0
_exptl_absorpt_coefficient_mu 4.718
_exptl_absorpt_correction_T_max 0.7459
_exptl_absorpt_correction_T_min 0.5568
_exptl_absorpt_correction_type multi-scan
_exptl_absorpt_process_details
;
SADABS-2016/2 (Bruker,2016/2) was used for absorption correction.
wR2(int) was 0.0590 before and 0.0245 after correction.
The Ratio of minimum to maximum transmission is 0.7465.
The \l/2 correction factor is Not present.
;
_exptl_crystal_colour colourless
_exptl_crystal_colour_primary colourless
_exptl_crystal_density_diffrn 1.534
_exptl_crystal_description block
_exptl_crystal_F_000 704
_exptl_crystal_size_max 0.35
_exptl_crystal_size_mid 0.2
_exptl_crystal_size_min 0.18
_refine_diff_density_max 1.595
_refine_diff_density_min -1.480
_refine_diff_density_rms 0.121
_refine_ls_extinction_method none
_refine_ls_goodness_of_fit_ref 1.042
_refine_ls_hydrogen_treatment constr
_refine_ls_matrix_type full
_refine_ls_number_parameters 340
_refine_ls_number_reflns 8529
_refine_ls_number_restraints 0
_refine_ls_restrained_S_all 1.042
_refine_ls_R_factor_all 0.0276
_refine_ls_R_factor_gt 0.0234
_refine_ls_shift/su_max 0.001
_refine_ls_shift/su_mean 0.000
_refine_ls_structure_factor_coef Fsqd
_refine_ls_weighting_details 'w=1/[\s^2^(Fo^2^)+(0.0268P)^2^] where P=(Fo^2^+2Fc^2^)/3'
_refine_ls_weighting_scheme calc
_refine_ls_wR_factor_gt 0.0506
_refine_ls_wR_factor_ref 0.0510
_reflns_Friedel_coverage 0.000
_reflns_number_gt 7514
_reflns_number_total 8529
_reflns_threshold_expression 'I > 2\s(I)'
_cod_data_source_file d3dt02538a3.cif
_cod_data_source_block PtMe2(PhPB)2
_cod_original_cell_volume 1527.2(8)
_cod_database_code 7714176
_shelx_shelxl_version_number 2019/1
_shelx_space_group_comment
;
The symmetry employed for this shelxl refinement is uniquely defined
by the following loop, which should always be used as a source of
symmetry information in preference to the above space-group names.
They are only intended as comments.
;
_shelx_estimated_absorpt_t_max 0.484
_shelx_estimated_absorpt_t_min 0.289
_olex2_refinement_description
;
1. Fixed Uiso
 At 1.2 times of:
  All C(H) groups, All C(H,H) groups
 At 1.5 times of:
  All C(H,H,H) groups
2.a Secondary CH2 refined with riding coordinates:
 C15(H15A,H15B), C30(H30A,H30B)
2.b Aromatic/amide H refined with riding coordinates:
 C4(H4), C5(H5), C6(H6), C7(H7), C8(H8), C10(H10), C11(H11), C12(H12),
 C13(H13), C14(H14), C19(H19), C20(H20), C21(H21), C22(H22), C23(H23), C25(H25),
  C26(H26), C27(H27), C28(H28), C29(H29)
2.c Idealised Me refined as rotating group:
 C1(H1A,H1B,H1C), C2(H2A,H2B,H2C), C16(H16A,H16B,H16C), C17(H17A,H17B,H17C),
 C31(H31A,H31B,H31C), C32(H32A,H32B,H32C)
;
_olex2_submission_special_instructions 'No special instructions were received'

loop_
_space_group_symop_operation_xyz
'x, y, z'
'-x, -y, -z'

loop_
_atom_site_label
_atom_site_type_symbol
_atom_site_fract_x
_atom_site_fract_y
_atom_site_fract_z
_atom_site_U_iso_or_equiv
_atom_site_adp_type
_atom_site_occupancy
_atom_site_site_symmetry_order
_atom_site_calc_flag
_atom_site_refinement_flags_posn
_atom_site_refinement_flags_adp
_atom_site_refinement_flags_occupancy
_atom_site_disorder_assembly
_atom_site_disorder_group
Pt1 Pt 0.19691(2) 0.15620(2) 0.72563(2) 0.01258(3) Uani 1 1 d . . . . .
P1 P 0.20619(7) 0.31607(7) 0.83623(4) 0.01321(12) Uani 1 1 d . . . . .
P2 P 0.33465(7) 0.30907(7) 0.63735(4) 0.01400(12) Uani 1 1 d . . . . .
C1 C 0.0764(3) 0.0013(3) 0.79860(17) 0.0207(5) Uani 1 1 d . . . . .
H1A H -0.023184 -0.050059 0.769070 0.031 Uiso 1 1 calc R U . . .
H1B H 0.074349 0.043960 0.856510 0.031 Uiso 1 1 calc R U . . .
H1C H 0.121653 -0.062568 0.804351 0.031 Uiso 1 1 calc R U . . .
C2 C 0.1783(4) -0.0130(3) 0.63970(17) 0.0266(7) Uani 1 1 d . . . . .
H2A H 0.135076 -0.097972 0.666851 0.040 Uiso 1 1 calc R U . . .
H2B H 0.274897 0.000798 0.625740 0.040 Uiso 1 1 calc R U . . .
H2C H 0.116092 -0.021364 0.586175 0.040 Uiso 1 1 calc R U . . .
C3 C 0.2553(3) 0.4977(3) 0.82066(15) 0.0150(5) Uani 1 1 d . . . . .
C4 C 0.1480(3) 0.5321(3) 0.78227(16) 0.0178(5) Uani 1 1 d . . . . .
H4 H 0.050852 0.462598 0.768724 0.021 Uiso 1 1 calc R U . . .
C5 C 0.1811(3) 0.6658(3) 0.76368(16) 0.0203(5) Uani 1 1 d . . . . .
H5 H 0.107028 0.686998 0.737545 0.024 Uiso 1 1 calc R U . . .
C6 C 0.3224(3) 0.7681(3) 0.78336(17) 0.0226(6) Uani 1 1 d . . . . .
H6 H 0.345387 0.859669 0.770940 0.027 Uiso 1 1 calc R U . . .
C7 C 0.4303(3) 0.7363(3) 0.82128(19) 0.0252(6) Uani 1 1 d . . . . .
H7 H 0.527251 0.806318 0.834576 0.030 Uiso 1 1 calc R U . . .
C8 C 0.3972(3) 0.6015(3) 0.84007(17) 0.0197(5) Uani 1 1 d . . . . .
H8 H 0.471662 0.580737 0.866141 0.024 Uiso 1 1 calc R U . . .
C9 C 0.0350(3) 0.2789(3) 0.88191(16) 0.0178(5) Uani 1 1 d . . . . .
C10 C 0.0351(3) 0.3412(3) 0.96463(18) 0.0266(6) Uani 1 1 d . . . . .
H10 H 0.124763 0.403193 0.998002 0.032 Uiso 1 1 calc R U . . .
C11 C -0.0942(4) 0.3136(4) 0.9984(2) 0.0361(8) Uani 1 1 d . . . . .
H11 H -0.093005 0.355779 1.054957 0.043 Uiso 1 1 calc R U . . .
C12 C -0.2252(4) 0.2245(4) 0.9498(2) 0.0371(8) Uani 1 1 d . . . . .
H12 H -0.313815 0.204197 0.973313 0.044 Uiso 1 1 calc R U . . .
C13 C -0.2269(3) 0.1653(3) 0.8674(2) 0.0325(7) Uani 1 1 d . . . . .
H13 H -0.317195 0.106674 0.833421 0.039 Uiso 1 1 calc R U . . .
C14 C -0.0974(3) 0.1905(3) 0.83319(19) 0.0226(6) Uani 1 1 d . . . . .
H14 H -0.099496 0.147362 0.776758 0.027 Uiso 1 1 calc R U . . .
C15 C 0.3348(3) 0.3294(3) 0.93016(16) 0.0180(5) Uani 1 1 d . . . . .
H15A H 0.434271 0.367080 0.913369 0.022 Uiso 1 1 calc R U . . .
H15B H 0.332687 0.395876 0.977794 0.022 Uiso 1 1 calc R U . . .
C16 C 0.3796(3) 0.0961(3) 0.93565(19) 0.0266(6) Uani 1 1 d . . . . .
H16A H 0.424808 0.127943 0.883570 0.040 Uiso 1 1 calc R U . . .
H16B H 0.309335 -0.001494 0.922301 0.040 Uiso 1 1 calc R U . . .
H16C H 0.454793 0.105837 0.982368 0.040 Uiso 1 1 calc R U . . .
C17 C 0.1994(3) 0.1396(3) 1.03822(17) 0.0248(6) Uani 1 1 d . . . . .
H17A H 0.247667 0.201654 1.092550 0.037 Uiso 1 1 calc R U . . .
H17B H 0.179977 0.044218 1.047017 0.037 Uiso 1 1 calc R U . . .
H17C H 0.107520 0.144278 1.020821 0.037 Uiso 1 1 calc R U . . .
C18 C 0.3773(3) 0.2315(3) 0.53980(16) 0.0182(5) Uani 1 1 d . . . . .
C19 C 0.5150(3) 0.2377(3) 0.53223(18) 0.0241(6) Uani 1 1 d . . . . .
H19 H 0.592389 0.287301 0.577790 0.029 Uiso 1 1 calc R U . . .
C20 C 0.5399(4) 0.1714(3) 0.4581(2) 0.0346(7) Uani 1 1 d . . . . .
H20 H 0.634149 0.176503 0.453407 0.041 Uiso 1 1 calc R U . . .
C21 C 0.4283(4) 0.0987(3) 0.39197(19) 0.0349(8) Uani 1 1 d . . . . .
H21 H 0.445483 0.053399 0.341822 0.042 Uiso 1 1 calc R U . . .
C22 C 0.2911(4) 0.0915(3) 0.39840(17) 0.0271(6) Uani 1 1 d . . . . .
H22 H 0.213921 0.041166 0.352834 0.032 Uiso 1 1 calc R U . . .
C23 C 0.2667(3) 0.1583(3) 0.47172(16) 0.0220(6) Uani 1 1 d . . . . .
H23 H 0.172536 0.153828 0.475488 0.026 Uiso 1 1 calc R U . . .
C24 C 0.5153(3) 0.4258(3) 0.69386(16) 0.0160(5) Uani 1 1 d . . . . .
C25 C 0.5807(3) 0.3728(3) 0.75401(17) 0.0206(5) Uani 1 1 d . . . . .
H25 H 0.531956 0.278706 0.763438 0.025 Uiso 1 1 calc R U . . .
C26 C 0.7174(3) 0.4576(3) 0.80031(18) 0.0253(6) Uani 1 1 d . . . . .
H26 H 0.761685 0.420632 0.840528 0.030 Uiso 1 1 calc R U . . .
C27 C 0.7881(3) 0.5950(3) 0.78769(17) 0.0230(6) Uani 1 1 d . . . . .
H27 H 0.880564 0.652864 0.819466 0.028 Uiso 1 1 calc R U . . .
C28 C 0.7232(3) 0.6480(3) 0.72830(17) 0.0233(6) Uani 1 1 d . . . . .
H28 H 0.771488 0.742585 0.719747 0.028 Uiso 1 1 calc R U . . .
C29 C 0.5886(3) 0.5642(3) 0.68140(17) 0.0202(5) Uani 1 1 d . . . . .
H29 H 0.546018 0.601452 0.640399 0.024 Uiso 1 1 calc R U . . .
C30 C 0.2664(3) 0.4241(3) 0.58923(16) 0.0171(5) Uani 1 1 d . . . . .
H30A H 0.274588 0.496291 0.636337 0.021 Uiso 1 1 calc R U . . .
H30B H 0.332794 0.471729 0.547414 0.021 Uiso 1 1 calc R U . . .
C31 C -0.0261(3) 0.2613(3) 0.58272(18) 0.0251(6) Uani 1 1 d . . . . .
H31A H 0.006567 0.213951 0.624667 0.038 Uiso 1 1 calc R U . . .
H31B H -0.098402 0.192345 0.537181 0.038 Uiso 1 1 calc R U . . .
H31C H -0.069889 0.315599 0.612659 0.038 Uiso 1 1 calc R U . . .
C32 C 0.0817(3) 0.4035(3) 0.44914(18) 0.0286(7) Uani 1 1 d . . . . .
H32A H 0.144974 0.502165 0.449398 0.043 Uiso 1 1 calc R U . . .
H32B H -0.020114 0.387087 0.436475 0.043 Uiso 1 1 calc R U . . .
H32C H 0.104817 0.348355 0.404432 0.043 Uiso 1 1 calc R U . . .
B1 B 0.3002(3) 0.1850(3) 0.96530(19) 0.0203(6) Uani 1 1 d . . . . .
B2 B 0.1066(4) 0.3600(3) 0.54076(19) 0.0194(6) Uani 1 1 d . . . . .

loop_
_atom_site_aniso_label
_atom_site_aniso_U_11
_atom_site_aniso_U_22
_atom_site_aniso_U_33
_atom_site_aniso_U_23
_atom_site_aniso_U_13
_atom_site_aniso_U_12
Pt1 0.01629(5) 0.00915(5) 0.01109(4) 0.00151(3) 0.00217(3) 0.00420(3)
P1 0.0148(3) 0.0114(3) 0.0118(3) 0.0015(2) 0.0023(2) 0.0040(2)
P2 0.0181(3) 0.0117(3) 0.0121(3) 0.0019(2) 0.0032(2) 0.0059(3)
C1 0.0236(14) 0.0128(12) 0.0225(13) 0.0060(10) 0.0033(11) 0.0041(11)
C2 0.049(2) 0.0134(13) 0.0168(12) -0.0013(10) 0.0104(12) 0.0129(13)
C3 0.0219(13) 0.0113(11) 0.0116(10) 0.0004(9) 0.0050(9) 0.0068(10)
C4 0.0199(13) 0.0165(12) 0.0163(11) 0.0023(10) 0.0037(10) 0.0069(11)
C5 0.0294(15) 0.0225(14) 0.0152(11) 0.0045(10) 0.0072(10) 0.0161(12)
C6 0.0341(17) 0.0150(12) 0.0211(12) 0.0052(10) 0.0081(11) 0.0114(12)
C7 0.0251(15) 0.0161(13) 0.0293(14) 0.0046(11) 0.0035(12) 0.0039(12)
C8 0.0231(14) 0.0137(12) 0.0211(12) 0.0004(10) 0.0031(10) 0.0070(11)
C9 0.0204(14) 0.0158(12) 0.0204(12) 0.0086(10) 0.0099(10) 0.0085(11)
C10 0.0308(17) 0.0346(17) 0.0198(13) 0.0049(12) 0.0089(12) 0.0180(14)
C11 0.044(2) 0.054(2) 0.0269(15) 0.0176(15) 0.0205(14) 0.0327(18)
C12 0.0337(19) 0.0413(19) 0.052(2) 0.0298(17) 0.0269(16) 0.0235(16)
C13 0.0192(15) 0.0244(16) 0.056(2) 0.0165(15) 0.0087(14) 0.0083(13)
C14 0.0197(14) 0.0168(13) 0.0322(14) 0.0079(11) 0.0039(11) 0.0078(11)
C15 0.0171(13) 0.0186(13) 0.0154(11) 0.0011(10) -0.0010(10) 0.0057(11)
C16 0.0252(15) 0.0300(16) 0.0292(14) 0.0102(13) 0.0058(12) 0.0146(13)
C17 0.0307(16) 0.0262(15) 0.0217(13) 0.0086(12) 0.0059(11) 0.0149(13)
C18 0.0279(15) 0.0119(12) 0.0151(11) 0.0037(9) 0.0070(10) 0.0079(11)
C19 0.0290(16) 0.0225(14) 0.0218(13) 0.0004(11) 0.0083(11) 0.0115(12)
C20 0.041(2) 0.0337(18) 0.0343(16) 0.0019(14) 0.0200(15) 0.0189(16)
C21 0.056(2) 0.0255(16) 0.0232(14) 0.0014(12) 0.0190(15) 0.0155(16)
C22 0.0462(19) 0.0182(13) 0.0142(12) 0.0049(10) 0.0049(12) 0.0107(13)
C23 0.0309(16) 0.0183(13) 0.0163(12) 0.0044(10) 0.0026(11) 0.0097(12)
C24 0.0173(13) 0.0161(12) 0.0148(11) 0.0018(10) 0.0045(9) 0.0070(10)
C25 0.0229(14) 0.0166(13) 0.0226(12) 0.0039(10) 0.0025(11) 0.0085(11)
C26 0.0251(15) 0.0288(15) 0.0229(13) 0.0054(12) -0.0007(11) 0.0127(13)
C27 0.0165(13) 0.0256(15) 0.0216(13) -0.0001(11) 0.0022(10) 0.0047(11)
C28 0.0247(15) 0.0176(13) 0.0238(13) 0.0033(11) 0.0041(11) 0.0052(12)
C29 0.0248(15) 0.0165(13) 0.0180(12) 0.0042(10) 0.0030(10) 0.0070(11)
C30 0.0233(14) 0.0128(12) 0.0160(11) 0.0047(9) 0.0045(10) 0.0076(11)
C31 0.0208(15) 0.0250(15) 0.0261(14) 0.0057(12) -0.0005(11) 0.0067(12)
C32 0.0320(17) 0.0357(17) 0.0216(13) 0.0096(13) 0.0018(12) 0.0171(14)
B1 0.0196(15) 0.0211(15) 0.0185(13) 0.0033(12) -0.0012(11) 0.0075(13)
B2 0.0235(16) 0.0168(14) 0.0194(13) 0.0004(11) 0.0032(12) 0.0104(13)

loop_
_atom_type_symbol
_atom_type_description
_atom_type_scat_dispersion_real
_atom_type_scat_dispersion_imag
_atom_type_scat_source
C C 0.0033 0.0016 'International Tables Vol C Tables 4.2.6.8 and 6.1.1.4'
H H 0.0000 0.0000 'International Tables Vol C Tables 4.2.6.8 and 6.1.1.4'
B B 0.0013 0.0007 'International Tables Vol C Tables 4.2.6.8 and 6.1.1.4'
P P 0.1023 0.0942 'International Tables Vol C Tables 4.2.6.8 and 6.1.1.4'
Pt Pt -1.7033 8.3905 'International Tables Vol C Tables 4.2.6.8 and 6.1.1.4'

loop_
_geom_angle_atom_site_label_1
_geom_angle_atom_site_label_2
_geom_angle_atom_site_label_3
_geom_angle
_geom_angle_site_symmetry_1
_geom_angle_site_symmetry_3
_geom_angle_publ_flag
P1 Pt1 P2 97.87(3) . . ?
C1 Pt1 P1 87.83(8) . . ?
C1 Pt1 P2 173.96(8) . . ?
C2 Pt1 P1 170.49(8) . . ?
C2 Pt1 P2 91.18(8) . . ?
C2 Pt1 C1 83.03(11) . . ?
C3 P1 Pt1 121.66(8) . . ?
C3 P1 C9 98.51(12) . . ?
C3 P1 C15 103.66(12) . . ?
C9 P1 Pt1 115.88(9) . . ?
C15 P1 Pt1 110.91(9) . . ?
C15 P1 C9 104.07(12) . . ?
C18 P2 Pt1 116.05(9) . . ?
C24 P2 Pt1 111.65(8) . . ?
C24 P2 C18 102.59(12) . . ?
C24 P2 C30 104.59(12) . . ?
C30 P2 Pt1 119.45(9) . . ?
C30 P2 C18 100.49(12) . . ?
Pt1 C1 H1A 109.5 . . ?
Pt1 C1 H1B 109.5 . . ?
Pt1 C1 H1C 109.5 . . ?
H1A C1 H1B 109.5 . . ?
H1A C1 H1C 109.5 . . ?
H1B C1 H1C 109.5 . . ?
Pt1 C2 H2A 109.5 . . ?
Pt1 C2 H2B 109.5 . . ?
Pt1 C2 H2C 109.5 . . ?
H2A C2 H2B 109.5 . . ?
H2A C2 H2C 109.5 . . ?
H2B C2 H2C 109.5 . . ?
C4 C3 P1 118.81(19) . . ?
C8 C3 P1 122.7(2) . . ?
C8 C3 C4 118.3(2) . . ?
C3 C4 H4 119.4 . . ?
C5 C4 C3 121.3(2) . . ?
C5 C4 H4 119.4 . . ?
C4 C5 H5 120.1 . . ?
C6 C5 C4 119.9(3) . . ?
C6 C5 H5 120.1 . . ?
C5 C6 H6 120.1 . . ?
C5 C6 C7 119.8(2) . . ?
C7 C6 H6 120.1 . . ?
C6 C7 H7 119.8 . . ?
C6 C7 C8 120.4(3) . . ?
C8 C7 H7 119.8 . . ?
C3 C8 C7 120.3(3) . . ?
C3 C8 H8 119.8 . . ?
C7 C8 H8 119.8 . . ?
C10 C9 P1 120.9(2) . . ?
C14 C9 P1 120.1(2) . . ?
C14 C9 C10 119.0(3) . . ?
C9 C10 H10 119.7 . . ?
C11 C10 C9 120.6(3) . . ?
C11 C10 H10 119.7 . . ?
C10 C11 H11 120.0 . . ?
C12 C11 C10 120.0(3) . . ?
C12 C11 H11 120.0 . . ?
C11 C12 H12 120.0 . . ?
C13 C12 C11 120.0(3) . . ?
C13 C12 H12 120.0 . . ?
C12 C13 H13 119.7 . . ?
C12 C13 C14 120.6(3) . . ?
C14 C13 H13 119.7 . . ?
C9 C14 C13 119.9(3) . . ?
C9 C14 H14 120.1 . . ?
C13 C14 H14 120.1 . . ?
P1 C15 H15A 108.9 . . ?
P1 C15 H15B 108.9 . . ?
H15A C15 H15B 107.7 . . ?
B1 C15 P1 113.38(18) . . ?
B1 C15 H15A 108.9 . . ?
B1 C15 H15B 108.9 . . ?
H16A C16 H16B 109.5 . . ?
H16A C16 H16C 109.5 . . ?
H16B C16 H16C 109.5 . . ?
B1 C16 H16A 109.5 . . ?
B1 C16 H16B 109.5 . . ?
B1 C16 H16C 109.5 . . ?
H17A C17 H17B 109.5 . . ?
H17A C17 H17C 109.5 . . ?
H17B C17 H17C 109.5 . . ?
B1 C17 H17A 109.5 . . ?
B1 C17 H17B 109.5 . . ?
B1 C17 H17C 109.5 . . ?
C19 C18 P2 122.8(2) . . ?
C23 C18 P2 118.9(2) . . ?
C23 C18 C19 118.2(2) . . ?
C18 C19 H19 119.7 . . ?
C18 C19 C20 120.5(3) . . ?
C20 C19 H19 119.7 . . ?
C19 C20 H20 119.9 . . ?
C21 C20 C19 120.1(3) . . ?
C21 C20 H20 119.9 . . ?
C20 C21 H21 119.9 . . ?
C20 C21 C22 120.1(3) . . ?
C22 C21 H21 119.9 . . ?
C21 C22 H22 120.1 . . ?
C21 C22 C23 119.7(3) . . ?
C23 C22 H22 120.1 . . ?
C18 C23 H23 119.3 . . ?
C22 C23 C18 121.3(3) . . ?
C22 C23 H23 119.3 . . ?
C25 C24 P2 117.7(2) . . ?
C29 C24 P2 123.5(2) . . ?
C29 C24 C25 118.7(2) . . ?
C24 C25 H25 119.8 . . ?
C26 C25 C24 120.4(3) . . ?
C26 C25 H25 119.8 . . ?
C25 C26 H26 119.9 . . ?
C27 C26 C25 120.1(3) . . ?
C27 C26 H26 119.9 . . ?
C26 C27 H27 120.2 . . ?
C26 C27 C28 119.6(3) . . ?
C28 C27 H27 120.2 . . ?
C27 C28 H28 119.7 . . ?
C29 C28 C27 120.6(3) . . ?
C29 C28 H28 119.7 . . ?
C24 C29 H29 119.7 . . ?
C28 C29 C24 120.5(2) . . ?
C28 C29 H29 119.7 . . ?
P2 C30 H30A 107.6 . . ?
P2 C30 H30B 107.6 . . ?
H30A C30 H30B 107.0 . . ?
B2 C30 P2 118.96(19) . . ?
B2 C30 H30A 107.6 . . ?
B2 C30 H30B 107.6 . . ?
H31A C31 H31B 109.5 . . ?
H31A C31 H31C 109.5 . . ?
H31B C31 H31C 109.5 . . ?
B2 C31 H31A 109.5 . . ?
B2 C31 H31B 109.5 . . ?
B2 C31 H31C 109.5 . . ?
H32A C32 H32B 109.5 . . ?
H32A C32 H32C 109.5 . . ?
H32B C32 H32C 109.5 . . ?
B2 C32 H32A 109.5 . . ?
B2 C32 H32B 109.5 . . ?
B2 C32 H32C 109.5 . . ?
C16 B1 C15 120.6(3) . . ?
C16 B1 C17 119.0(2) . . ?
C17 B1 C15 120.1(3) . . ?
C31 B2 C30 122.1(2) . . ?
C31 B2 C32 119.9(3) . . ?
C32 B2 C30 118.0(3) . . ?

loop_
_geom_bond_atom_site_label_1
_geom_bond_atom_site_label_2
_geom_bond_distance
_geom_bond_site_symmetry_2
_geom_bond_publ_flag
Pt1 P1 2.2869(8) . ?
Pt1 P2 2.3040(9) . ?
Pt1 C1 2.096(3) . ?
Pt1 C2 2.088(3) . ?
P1 C3 1.839(3) . ?
P1 C9 1.839(3) . ?
P1 C15 1.839(3) . ?
P2 C18 1.837(3) . ?
P2 C24 1.832(3) . ?
P2 C30 1.835(3) . ?
C1 H1A 0.9800 . ?
C1 H1B 0.9800 . ?
C1 H1C 0.9800 . ?
C2 H2A 0.9800 . ?
C2 H2B 0.9800 . ?
C2 H2C 0.9800 . ?
C3 C4 1.403(4) . ?
C3 C8 1.395(4) . ?
C4 H4 0.9500 . ?
C4 C5 1.390(4) . ?
C5 H5 0.9500 . ?
C5 C6 1.386(4) . ?
C6 H6 0.9500 . ?
C6 C7 1.389(4) . ?
C7 H7 0.9500 . ?
C7 C8 1.402(4) . ?
C8 H8 0.9500 . ?
C9 C10 1.397(4) . ?
C9 C14 1.392(4) . ?
C10 H10 0.9500 . ?
C10 C11 1.385(4) . ?
C11 H11 0.9500 . ?
C11 C12 1.384(5) . ?
C12 H12 0.9500 . ?
C12 C13 1.375(5) . ?
C13 H13 0.9500 . ?
C13 C14 1.393(4) . ?
C14 H14 0.9500 . ?
C15 H15A 0.9900 . ?
C15 H15B 0.9900 . ?
C15 B1 1.593(4) . ?
C16 H16A 0.9800 . ?
C16 H16B 0.9800 . ?
C16 H16C 0.9800 . ?
C16 B1 1.554(4) . ?
C17 H17A 0.9800 . ?
C17 H17B 0.9800 . ?
C17 H17C 0.9800 . ?
C17 B1 1.563(4) . ?
C18 C19 1.395(4) . ?
C18 C23 1.391(4) . ?
C19 H19 0.9500 . ?
C19 C20 1.398(4) . ?
C20 H20 0.9500 . ?
C20 C21 1.376(5) . ?
C21 H21 0.9500 . ?
C21 C22 1.384(5) . ?
C22 H22 0.9500 . ?
C22 C23 1.388(4) . ?
C23 H23 0.9500 . ?
C24 C25 1.399(4) . ?
C24 C29 1.392(4) . ?
C25 H25 0.9500 . ?
C25 C26 1.398(4) . ?
C26 H26 0.9500 . ?
C26 C27 1.381(4) . ?
C27 H27 0.9500 . ?
C27 C28 1.388(4) . ?
C28 H28 0.9500 . ?
C28 C29 1.385(4) . ?
C29 H29 0.9500 . ?
C30 H30A 0.9900 . ?
C30 H30B 0.9900 . ?
C30 B2 1.575(4) . ?
C31 H31A 0.9800 . ?
C31 H31B 0.9800 . ?
C31 H31C 0.9800 . ?
C31 B2 1.561(4) . ?
C32 H32A 0.9800 . ?
C32 H32B 0.9800 . ?
C32 H32C 0.9800 . ?
C32 B2 1.572(4) . ?

loop_
_geom_torsion_atom_site_label_1
_geom_torsion_atom_site_label_2
_geom_torsion_atom_site_label_3
_geom_torsion_atom_site_label_4
_geom_torsion
_geom_torsion_site_symmetry_1
_geom_torsion_site_symmetry_2
_geom_torsion_site_symmetry_3
_geom_torsion_site_symmetry_4
_geom_torsion_publ_flag
Pt1 P1 C3 C4 81.6(2) . . . . ?
Pt1 P1 C3 C8 -94.0(2) . . . . ?
Pt1 P1 C9 C10 159.73(19) . . . . ?
Pt1 P1 C9 C14 -22.0(2) . . . . ?
Pt1 P1 C15 B1 -55.9(2) . . . . ?
Pt1 P2 C18 C19 -106.0(2) . . . . ?
Pt1 P2 C18 C23 71.3(2) . . . . ?
Pt1 P2 C24 C25 34.5(2) . . . . ?
Pt1 P2 C24 C29 -144.0(2) . . . . ?
Pt1 P2 C30 B2 -49.7(2) . . . . ?
P1 C3 C4 C5 -175.72(19) . . . . ?
P1 C3 C8 C7 175.6(2) . . . . ?
P1 C9 C10 C11 179.5(2) . . . . ?
P1 C9 C14 C13 -178.5(2) . . . . ?
P1 C15 B1 C16 96.1(3) . . . . ?
P1 C15 B1 C17 -91.1(3) . . . . ?
P2 C18 C19 C20 177.1(2) . . . . ?
P2 C18 C23 C22 -176.7(2) . . . . ?
P2 C24 C25 C26 -178.9(2) . . . . ?
P2 C24 C29 C28 178.0(2) . . . . ?
P2 C30 B2 C31 49.7(3) . . . . ?
P2 C30 B2 C32 -133.0(2) . . . . ?
C3 P1 C9 C10 -68.8(2) . . . . ?
C3 P1 C9 C14 109.5(2) . . . . ?
C3 P1 C15 B1 171.96(19) . . . . ?
C3 C4 C5 C6 -0.2(4) . . . . ?
C4 C3 C8 C7 -0.1(4) . . . . ?
C4 C5 C6 C7 0.2(4) . . . . ?
C5 C6 C7 C8 -0.2(4) . . . . ?
C6 C7 C8 C3 0.1(4) . . . . ?
C8 C3 C4 C5 0.1(4) . . . . ?
C9 P1 C3 C4 -46.0(2) . . . . ?
C9 P1 C3 C8 138.4(2) . . . . ?
C9 P1 C15 B1 69.4(2) . . . . ?
C9 C10 C11 C12 -0.6(5) . . . . ?
C10 C9 C14 C13 -0.2(4) . . . . ?
C10 C11 C12 C13 -1.1(5) . . . . ?
C11 C12 C13 C14 2.2(5) . . . . ?
C12 C13 C14 C9 -1.5(4) . . . . ?
C14 C9 C10 C11 1.2(4) . . . . ?
C15 P1 C3 C4 -152.81(19) . . . . ?
C15 P1 C3 C8 31.6(2) . . . . ?
C15 P1 C9 C10 37.7(2) . . . . ?
C15 P1 C9 C14 -144.0(2) . . . . ?
C18 P2 C24 C25 -90.4(2) . . . . ?
C18 P2 C24 C29 91.0(2) . . . . ?
C18 P2 C30 B2 78.5(2) . . . . ?
C18 C19 C20 C21 -0.3(5) . . . . ?
C19 C18 C23 C22 0.7(4) . . . . ?
C19 C20 C21 C22 0.3(5) . . . . ?
C20 C21 C22 C23 0.2(4) . . . . ?
C21 C22 C23 C18 -0.7(4) . . . . ?
C23 C18 C19 C20 -0.2(4) . . . . ?
C24 P2 C18 C19 16.0(2) . . . . ?
C24 P2 C18 C23 -166.7(2) . . . . ?
C24 P2 C30 B2 -175.4(2) . . . . ?
C24 C25 C26 C27 0.8(4) . . . . ?
C25 C24 C29 C28 -0.6(4) . . . . ?
C25 C26 C27 C28 -0.5(4) . . . . ?
C26 C27 C28 C29 -0.3(4) . . . . ?
C27 C28 C29 C24 0.8(4) . . . . ?
C29 C24 C25 C26 -0.2(4) . . . . ?
C30 P2 C18 C19 123.7(2) . . . . ?
C30 P2 C18 C23 -59.0(2) . . . . ?
C30 P2 C24 C25 165.1(2) . . . . ?
C30 P2 C24 C29 -13.5(3) . . . . ?
